data_2208075
loop_
_publ_author_name
'Nong Wang'
'Xiang-En Han'
'Xiao-Guang Wen'

_publ_section_title {2,4-Dibromo-6-[(2-dimethylaminoethylimino)methyl]phenolato}(thiocyanato)copper(II)
_journal_coeditor_code HB6316
_journal_issue 2
_journal_name_full 'Acta Crystallographica Section E'
_journal_page_first m369
_journal_page_last m370
_journal_paper_doi 10.1107/S1600536806002613
_journal_volume 62
_journal_year 2006
_chemical_formula_iupac '[Cu (C11 H13 Br2 N2 O) (N C S)]'
_chemical_formula_moiety 'C12 H13 Br2 Cu N3 O S'
_chemical_formula_sum 'C12 H13 Br2 Cu N3 O S'
_chemical_formula_weight 470.67
_chemical_name_systematic
;
{2,4-Dibromo-6-[(2-dimethylaminoethylimino)methyl]phenolato}(thiocyanato)
copper(II)
;
_space_group_IT_number 14
_symmetry_cell_setting monoclinic
_symmetry_space_group_name_Hall '-P 2yn'
_symmetry_space_group_name_H-M 'P 1 21/n 1'
_atom_sites_solution_hydrogens geom
_atom_sites_solution_primary direct
_atom_sites_solution_secondary difmap
_audit_creation_method SHELXL-97
_cell_angle_alpha 90.00
_cell_angle_beta 91.026(2)
_cell_angle_gamma 90.00
_cell_formula_units_Z 4
_cell_length_a 7.1460(10)
_cell_length_b 19.213(3)
_cell_length_c 11.229(2)
_cell_measurement_reflns_used 1683
_cell_measurement_temperature 298(2)
_cell_measurement_theta_max 24.9
_cell_measurement_theta_min 2.5
_cell_volume 1541.5(4)
_computing_cell_refinement 'SAINT (Bruker, 1998)'
_computing_data_collection 'SMART (Bruker, 1998)'
_computing_data_reduction SAINT
_computing_molecular_graphics 'SHELXTL (Sheldrick, 1997b)'
_computing_publication_material SHELXTL
_computing_structure_refinement 'SHELXL97 (Sheldrick, 1997a)'
_computing_structure_solution 'SHELXS97 (Sheldrick, 1997a)'
_diffrn_ambient_temperature 298(2)
_diffrn_measured_fraction_theta_full 0.999
_diffrn_measured_fraction_theta_max 0.999
_diffrn_measurement_device_type 'Bruker SMART CCD'
_diffrn_measurement_method \w
_diffrn_radiation_monochromator graphite
_diffrn_radiation_source 'fine-focus sealed tube'
_diffrn_radiation_type MoK\a
_diffrn_radiation_wavelength 0.71073
_diffrn_reflns_av_R_equivalents 0.0668
_diffrn_reflns_av_sigmaI/netI 0.0697
_diffrn_reflns_limit_h_max 8
_diffrn_reflns_limit_h_min -8
_diffrn_reflns_limit_k_max 23
_diffrn_reflns_limit_k_min -24
_diffrn_reflns_limit_l_max 14
_diffrn_reflns_limit_l_min -14
_diffrn_reflns_number 12315
_diffrn_reflns_theta_full 26.50
_diffrn_reflns_theta_max 26.50
_diffrn_reflns_theta_min 2.10
_diffrn_standards_decay_% 0
_diffrn_standards_interval_count 0
_diffrn_standards_interval_time 0
_diffrn_standards_number 0
_exptl_absorpt_coefficient_mu 6.734
_exptl_absorpt_correction_T_max 0.775
_exptl_absorpt_correction_T_min 0.164
_exptl_absorpt_correction_type multi-scan
_exptl_absorpt_process_details '(SADABS; Sheldrick, 1996)'
_exptl_crystal_colour red
_exptl_crystal_density_diffrn 2.028
_exptl_crystal_density_method 'not measured'
_exptl_crystal_description needle
_exptl_crystal_F_000 916
_exptl_crystal_size_max 0.42
_exptl_crystal_size_mid 0.08
_exptl_crystal_size_min 0.04
_refine_diff_density_max 0.597
_refine_diff_density_min -0.519
_refine_ls_extinction_method none
_refine_ls_goodness_of_fit_ref 1.014
_refine_ls_hydrogen_treatment constr
_refine_ls_matrix_type full
_refine_ls_number_parameters 183
_refine_ls_number_reflns 3180
_refine_ls_number_restraints 0
_refine_ls_restrained_S_all 1.014
_refine_ls_R_factor_all 0.0844
_refine_ls_R_factor_gt 0.0442
_refine_ls_shift/su_max 0.000
_refine_ls_shift/su_mean 0.000
_refine_ls_structure_factor_coef Fsqd
_refine_ls_weighting_details 'calc w=1/[\s^2^(Fo^2^)+(0.0345P)^2^+0.8169P] where P=(Fo^2^+2Fc^2^)/3'
_refine_ls_weighting_scheme calc
_refine_ls_wR_factor_gt 0.0898
_refine_ls_wR_factor_ref 0.1051
_reflns_number_gt 2014
_reflns_number_total 3180
_reflns_threshold_expression I>2\s(I)
_cod_data_source_file hb6316.cif
_cod_data_source_block I
_cod_depositor_comments
;
The following automatic conversions were performed:
'_symmetry_cell_setting' value 'Monoclinic' changed to 'monoclinic'
according to '/home/saulius/struct/CIF-dictionaries/cif_core.dic'
dictionary named 'cif_core.dic' version 2.4.1 from 2010-06-29.

Automatic conversion script
Id: cif_fix_enum 1527 2010-12-29 10:47:43Z saulius 

The following automatic conversions were performed:

'_symmetry_cell_setting' value 'Monoclinic' changed to 'monoclinic'
according to /home/saulius/struct/CIF-dictionaries/cif_core.dic
dictionary named 'cif_core.dic' version 2.4.1 from 2010-06-29.

Automatic conversion script
Id: cif_fix_values 1715 2011-07-08 13:25:40Z adriana 
;
_cod_original_sg_symbol_H-M 'P 21/n'
_cod_database_code 2208075
_cod_database_fobs_code 2208075

loop_
_symmetry_equiv_pos_as_xyz
'x, y, z'
'-x+1/2, y+1/2, -z+1/2'
'-x, -y, -z'
'x-1/2, -y-1/2, z-1/2'

loop_
_atom_site_label
_atom_site_fract_x
_atom_site_fract_y
_atom_site_fract_z
_atom_site_U_iso_or_equiv
_atom_site_adp_type
_atom_site_calc_flag
_atom_site_refinement_flags
_atom_site_occupancy
_atom_site_type_symbol
Cu1 0.81387(9) 0.17688(3) 0.15230(6) 0.0392(2) Uani d . 1 Cu
Br1 0.84037(11) 0.11739(3) -0.26990(5) 0.0654(2) Uani d . 1 Br
Br2 0.68442(10) -0.16013(3) -0.15619(6) 0.0583(2) Uani d . 1 Br
S1 0.8370(3) 0.41037(8) 0.03827(16) 0.0627(5) Uani d . 1 S
O1 0.8142(5) 0.13639(18) -0.0028(3) 0.0438(9) Uani d . 1 O
N1 0.7943(6) 0.0872(2) 0.2289(4) 0.0390(11) Uani d . 1 N
N2 0.8354(7) 0.2145(2) 0.3233(4) 0.0457(12) Uani d . 1 N
N3 0.8088(8) 0.2696(3) 0.0867(4) 0.0586(14) Uani d . 1 N
C1 0.7580(7) 0.0168(3) 0.0520(4) 0.0345(12) Uani d . 1 C
C2 0.7868(7) 0.0715(3) -0.0312(4) 0.0335(12) Uani d . 1 C
C3 0.7853(7) 0.0508(3) -0.1531(4) 0.0367(13) Uani d . 1 C
C4 0.7516(8) -0.0159(3) -0.1891(5) 0.0434(14) Uani d . 1 C
H4 0.7482 -0.0270 -0.2698 0.052 Uiso calc R 1 H
C5 0.7223(7) -0.0670(3) -0.1039(5) 0.0379(13) Uani d . 1 C
C6 0.7284(7) -0.0511(3) 0.0134(5) 0.0385(13) Uani d . 1 C
H6 0.7125 -0.0862 0.0693 0.046 Uiso calc R 1 H
C7 0.7663(8) 0.0288(3) 0.1784(5) 0.0416(14) Uani d . 1 C
H7 0.7498 -0.0096 0.2276 0.050 Uiso calc R 1 H
C8 0.8018(11) 0.0903(3) 0.3598(5) 0.0605(18) Uani d . 1 C
H8A 0.6761 0.0902 0.3910 0.073 Uiso calc R 1 H
H8B 0.8681 0.0501 0.3915 0.073 Uiso calc R 1 H
C9 0.8988(12) 0.1539(4) 0.3947(6) 0.082(2) Uani d . 1 C
H9A 1.0323 0.1476 0.3849 0.099 Uiso calc R 1 H
H9B 0.8770 0.1631 0.4783 0.099 Uiso calc R 1 H
C10 0.9831(9) 0.2676(4) 0.3424(6) 0.070(2) Uani d . 1 C
H10A 0.9534 0.3083 0.2962 0.105 Uiso calc R 1 H
H10B 1.1013 0.2492 0.3180 0.105 Uiso calc R 1 H
H10C 0.9903 0.2797 0.4253 0.105 Uiso calc R 1 H
C11 0.6558(9) 0.2434(4) 0.3601(6) 0.090(3) Uani d . 1 C
H11A 0.5584 0.2099 0.3456 0.135 Uiso calc R 1 H
H11B 0.6293 0.2850 0.3154 0.135 Uiso calc R 1 H
H11C 0.6620 0.2544 0.4435 0.135 Uiso calc R 1 H
C12 0.8200(8) 0.3284(3) 0.0665(5) 0.0430(14) Uani d . 1 C

loop_
_atom_site_aniso_label
_atom_site_aniso_U_11
_atom_site_aniso_U_22
_atom_site_aniso_U_33
_atom_site_aniso_U_12
_atom_site_aniso_U_13
_atom_site_aniso_U_23
Cu1 0.0542(5) 0.0340(4) 0.0294(4) 0.0032(3) 0.0021(3) -0.0014(3)
Br1 0.1060(6) 0.0568(4) 0.0339(3) -0.0027(4) 0.0124(3) 0.0077(3)
Br2 0.0840(5) 0.0438(4) 0.0471(4) -0.0056(3) -0.0006(3) -0.0108(3)
S1 0.0816(13) 0.0378(9) 0.0691(12) 0.0009(8) 0.0138(10) 0.0055(8)
O1 0.068(3) 0.030(2) 0.033(2) 0.0007(19) 0.0000(19) 0.0004(16)
N1 0.055(3) 0.036(3) 0.026(2) 0.003(2) 0.004(2) 0.000(2)
N2 0.063(3) 0.040(3) 0.034(3) -0.007(2) 0.000(2) -0.008(2)
N3 0.092(4) 0.042(3) 0.042(3) -0.002(3) -0.005(3) 0.001(2)
C1 0.037(3) 0.041(3) 0.026(3) 0.007(2) 0.003(2) 0.000(2)
C2 0.035(3) 0.039(3) 0.027(3) 0.007(2) 0.000(2) 0.003(2)
C3 0.037(3) 0.046(3) 0.027(3) 0.008(3) 0.007(2) 0.007(2)
C4 0.044(3) 0.058(4) 0.028(3) 0.008(3) 0.000(3) -0.010(3)
C5 0.045(3) 0.037(3) 0.032(3) -0.001(3) 0.000(3) -0.007(2)
C6 0.044(3) 0.039(3) 0.033(3) 0.006(3) 0.002(3) 0.003(2)
C7 0.051(4) 0.045(3) 0.029(3) 0.003(3) 0.001(3) 0.009(3)
C8 0.107(6) 0.048(4) 0.027(3) -0.008(4) 0.001(3) 0.003(3)
C9 0.145(8) 0.068(5) 0.034(4) -0.005(5) -0.002(4) 0.003(3)
C10 0.061(5) 0.087(5) 0.062(5) -0.011(4) -0.003(4) -0.022(4)
C11 0.042(4) 0.156(8) 0.073(5) 0.001(4) 0.006(4) -0.060(5)
C12 0.052(4) 0.042(4) 0.035(3) 0.002(3) 0.003(3) -0.004(3)

loop_
_atom_type_symbol
_atom_type_description
_atom_type_scat_dispersion_real
_atom_type_scat_dispersion_imag
_atom_type_scat_source
C C 0.0033 0.0016 'International Tables Vol C Tables 4.2.6.8 and 6.1.1.4'
H H 0.0000 0.0000 'International Tables Vol C Tables 4.2.6.8 and 6.1.1.4'
N N 0.0061 0.0033 'International Tables Vol C Tables 4.2.6.8 and 6.1.1.4'
O O 0.0106 0.0060 'International Tables Vol C Tables 4.2.6.8 and 6.1.1.4'
S S 0.1246 0.1234 'International Tables Vol C Tables 4.2.6.8 and 6.1.1.4'
Cu Cu 0.3201 1.2651 'International Tables Vol C Tables 4.2.6.8 and 6.1.1.4'
Br Br -0.2901 2.4595 'International Tables Vol C Tables 4.2.6.8 and 6.1.1.4'

loop_
_geom_angle_atom_site_label_1
_geom_angle_atom_site_label_2
_geom_angle_atom_site_label_3
_geom_angle
_geom_angle_publ_flag
O1 Cu1 N3 91.61(18) y
O1 Cu1 N1 92.55(16) y
N3 Cu1 N1 173.3(2) y
O1 Cu1 N2 174.47(18) y
N3 Cu1 N2 91.87(19) y
N1 Cu1 N2 84.39(18) y
C2 O1 Cu1 127.7(3) ?
C7 N1 C8 118.9(5) ?
C7 N1 Cu1 126.9(4) ?
C8 N1 Cu1 114.1(3) ?
C11 N2 C9 114.0(6) ?
C11 N2 C10 108.9(5) ?
C9 N2 C10 104.6(5) ?
C11 N2 Cu1 110.3(4) ?
C9 N2 Cu1 104.3(3) ?
C10 N2 Cu1 114.8(4) ?
C12 N3 Cu1 167.9(5) ?
C6 C1 C2 120.8(5) ?
C6 C1 C7 117.5(5) ?
C2 C1 C7 121.7(5) ?
O1 C2 C1 124.7(4) ?
O1 C2 C3 120.1(4) ?
C1 C2 C3 115.2(5) ?
C4 C3 C2 123.1(5) ?
C4 C3 Br1 118.1(4) ?
C2 C3 Br1 118.8(4) ?
C3 C4 C5 119.2(5) ?
C3 C4 H4 120.4 ?
C5 C4 H4 120.4 ?
C6 C5 C4 120.6(5) ?
C6 C5 Br2 121.0(4) ?
C4 C5 Br2 118.3(4) ?
C5 C6 C1 121.2(5) ?
C5 C6 H6 119.4 ?
C1 C6 H6 119.4 ?
N1 C7 C1 125.9(5) ?
N1 C7 H7 117.1 ?
C1 C7 H7 117.1 ?
C9 C8 N1 108.1(5) ?
C9 C8 H8A 110.1 ?
N1 C8 H8A 110.1 ?
C9 C8 H8B 110.1 ?
N1 C8 H8B 110.1 ?
H8A C8 H8B 108.4 ?
C8 C9 N2 112.1(6) ?
C8 C9 H9A 109.2 ?
N2 C9 H9A 109.2 ?
C8 C9 H9B 109.2 ?
N2 C9 H9B 109.2 ?
H9A C9 H9B 107.9 ?
N2 C10 H10A 109.5 ?
N2 C10 H10B 109.5 ?
H10A C10 H10B 109.5 ?
N2 C10 H10C 109.5 ?
H10A C10 H10C 109.5 ?
H10B C10 H10C 109.5 ?
N2 C11 H11A 109.5 ?
N2 C11 H11B 109.5 ?
H11A C11 H11B 109.5 ?
N2 C11 H11C 109.5 ?
H11A C11 H11C 109.5 ?
H11B C11 H11C 109.5 ?
N3 C12 S1 179.6(6) ?

loop_
_geom_bond_atom_site_label_1
_geom_bond_atom_site_label_2
_geom_bond_distance
_geom_bond_publ_flag
Cu1 O1 1.908(3) y
Cu1 N3 1.927(5) y
Cu1 N1 1.932(4) y
Cu1 N2 2.055(4) y
Br1 C3 1.880(5) ?
Br2 C5 1.901(5) ?
S1 C12 1.612(6) ?
O1 C2 1.301(6) ?
N1 C7 1.272(6) ?
N1 C8 1.471(6) ?
N2 C11 1.465(7) ?
N2 C9 1.480(8) ?
N2 C10 1.481(7) ?
N3 C12 1.156(6) ?
C1 C6 1.389(7) ?
C1 C2 1.424(7) ?
C1 C7 1.438(7) ?
C2 C3 1.425(7) ?
C3 C4 1.364(7) ?
C4 C5 1.390(7) ?
C4 H4 0.9300 ?
C5 C6 1.353(7) ?
C6 H6 0.9300 ?
C7 H7 0.9300 ?
C8 C9 1.456(9) ?
C8 H8A 0.9700 ?
C8 H8B 0.9700 ?
C9 H9A 0.9700 ?
C9 H9B 0.9700 ?
C10 H10A 0.9600 ?
C10 H10B 0.9600 ?
C10 H10C 0.9600 ?
C11 H11A 0.9600 ?
C11 H11B 0.9600 ?
C11 H11C 0.9600 ?

loop_
_geom_hbond_atom_site_label_D
_geom_hbond_atom_site_label_H
_geom_hbond_atom_site_label_A
_geom_hbond_site_symmetry_A
_geom_hbond_distance_DH
_geom_hbond_distance_HA
_geom_hbond_distance_DA
_geom_hbond_angle_DHA
C11 H11A Br2 3_655 0.96 2.88 3.676(5) 141
